data_1536471
loop_
_publ_author_name
'Do Jung-Hwan'
'Kanatzidis, M.'

_publ_section_title
;
 The noncentrosymmetric chain compounds, A3 M2 As Se11 (A = K, Rb, Cs; M =
 Nb, Ta)
;
_journal_name_full 'Journal of Alloys Compd.'
_journal_page_first 41
_journal_page_last 49
_journal_volume 381
_journal_year 2004
_chemical_formula_sum 'As Nb2 Rb3 Se11'
_chemical_name_systematic 'Rb3 ((Nb2 Se2) (Se2)3 (As Se3))'
_space_group_IT_number 9
_symmetry_space_group_name_Hall 'C -2yc'
_symmetry_space_group_name_H-M 'C 1 c 1'
_cell_angle_alpha 90
_cell_angle_beta 99.768
_cell_angle_gamma 90
_cell_formula_units_Z 4
_cell_length_a 15.111
_cell_length_b 13.2423
_cell_length_c 10.0413
_cell_volume 1980.179
_citation_journal_id_ASTM JALCEU
_cod_data_source_file DoJung-Hwan_JALCEU_2004_1320.cif
_cod_data_source_block As1Nb2Rb3Se11
_cod_original_formula_sum 'As1 Nb2 Rb3 Se11'
_cod_database_code 1536471

loop_
_symmetry_equiv_pos_as_xyz
x,y,z
x,-y,z+1/2
x+1/2,y+1/2,z
x+1/2,-y+1/2,z+1/2

loop_
_atom_site_label
_atom_site_type_symbol
_atom_site_fract_x
_atom_site_fract_y
_atom_site_fract_z
_atom_site_occupancy
_atom_site_U_iso_or_equiv
Se6 Se-1 0.40998 0.80716 0.39043 1 0.0
Se11 Se-2 0.45045 0.57956 0.64491 1 0.0
Se2 Se-1 0.6891 0.65989 0.60725 1 0.0
Rb3 Rb+1 0.56959 0.57846 0.98743 1 0.0
Se3 Se-1 0.62584 0.90389 0.56081 1 0.0
Se8 Se-1 0.61802 0.9602 0.33905 1 0.0
Se1 Se-1 0.52486 0.70426 0.32838 1 0.0
As1 As+3 0.28771 0.84304 0.63602 1 0.0
Rb1 Rb+1 0.31941 0.56786 0.31407 1 0.0
Se9 Se-1 0.65127 0.74923 0.79291 1 0.0
Se10 Se-2 0.85385 0.83107 0.4872 1 0.0
Nb1 Nb+5 0.70448 0.79294 0.40214 1 0.0
Se4 Se-2 0.44022 0.8407 0.74458 1 0.0
Se7 Se-2 0.71697 0.81706 0.14393 1 0.0
Nb2 Nb+5 0.52067 0.72592 0.58668 1 0.0
Rb2 Rb+1 0.43427 0.92342 0.0682 1 0.0
Se5 Se-2 0.71949 0.59932 0.32487 1 0.0
